data_4502105
loop_
_publ_author_name
'Eccles, Kevin S.'
'Elcoate, Curtis J.'
'Stokes, Stephen P.'
'Maguire, Anita R.'
'Lawrence, Simon E.'

_publ_section_title
;
 Sulfoxides: Potent Co-Crystal Formers
;
_journal_issue 10
_journal_name_full 'Crystal Growth &amp; Design'
_journal_page_first 4243
_journal_paper_doi 10.1021/cg1010192
_journal_volume 10
_journal_year 2010
_chemical_formula_moiety 'C12 H10 O S . C7 H13 N S'
_chemical_formula_sum 'C19 H23 N O S2'
_chemical_formula_weight 345.50
_chemical_melting_point 72.5(15)
_space_group_crystal_system monoclinic
_space_group_IT_number 14
_space_group_name_Hall '-P 2ybc'
_space_group_name_H-M_alt 'P 1 21/c 1'
_symmetry_space_group_name_Hall '-P 2ybc'
_symmetry_space_group_name_H-M 'P 1 21/c 1'
_atom_sites_solution_hydrogens geom
_atom_sites_solution_primary direct
_atom_sites_solution_secondary difmap
_audit_creation_method 'APEX2 v2010.1-2'
_cell_angle_alpha 90
_cell_angle_beta 105.559(5)
_cell_angle_gamma 90
_cell_formula_units_Z 4
_cell_length_a 9.0489(14)
_cell_length_b 19.939(3)
_cell_length_c 10.7180(14)
_cell_measurement_reflns_used 2510
_cell_measurement_temperature 300.(2)
_cell_measurement_theta_max 22.4972
_cell_measurement_theta_min 2.3363
_cell_volume 1862.9(5)
_computing_cell_refinement 'SAINT V7.68A (Bruker AXS, 2009)'
_computing_data_collection 'Bruker Instrument Service v2009, 7, 0, 0'
_computing_data_reduction 'SAINT V7.68A (Bruker AXS, 2009)'
_computing_molecular_graphics
;
Ortep-3 for Windows (Farrugia, 1997) 
Mercury 2.3 (Macrae et al. 2008)
;
_computing_publication_material 'SHELXL-97; Ortep-3 for Windows; Mercury 2.3'
_computing_structure_refinement 'SHELXL-97 (Sheldrick, 2008)'
_computing_structure_solution 'SHELXS-97 (Sheldrick, 2008)'
_diffrn_ambient_temperature 300.(2)
_diffrn_detector_area_resol_mean 8.3330
_diffrn_measured_fraction_theta_full 0.989
_diffrn_measured_fraction_theta_max 0.989
_diffrn_measurement_device_type 'Bruker SMART X2S'
_diffrn_measurement_method '\w scans'
_diffrn_radiation_monochromator 'doubly curved silicon crystal'
_diffrn_radiation_source 'micro-focus sealed tube'
_diffrn_radiation_type MoK\a
_diffrn_radiation_wavelength 0.71073
_diffrn_reflns_av_R_equivalents 0.0423
_diffrn_reflns_av_sigmaI/netI 0.0480
_diffrn_reflns_limit_h_max 11
_diffrn_reflns_limit_h_min -11
_diffrn_reflns_limit_k_max 20
_diffrn_reflns_limit_k_min -24
_diffrn_reflns_limit_l_max 12
_diffrn_reflns_limit_l_min -13
_diffrn_reflns_number 13157
_diffrn_reflns_theta_full 26.42
_diffrn_reflns_theta_max 26.42
_diffrn_reflns_theta_min 3.33
_exptl_absorpt_coefficient_mu 0.290
_exptl_absorpt_correction_T_max 0.87
_exptl_absorpt_correction_T_min 0.74
_exptl_absorpt_correction_type multi-scan
_exptl_absorpt_process_details 'SADABS V2008/1 (Bruker AXS)'
_exptl_crystal_colour colourless
_exptl_crystal_density_diffrn 1.232
_exptl_crystal_density_method 'not measured'
_exptl_crystal_description Block
_exptl_crystal_F_000 736
_exptl_crystal_size_max 0.50
_exptl_crystal_size_mid 0.50
_exptl_crystal_size_min 0.50
_refine_diff_density_max 0.223
_refine_diff_density_min -0.327
_refine_ls_extinction_method none
_refine_ls_goodness_of_fit_ref 1.023
_refine_ls_hydrogen_treatment mixed
_refine_ls_matrix_type full
_refine_ls_number_parameters 216
_refine_ls_number_reflns 3794
_refine_ls_number_restraints 0
_refine_ls_restrained_S_all 1.023
_refine_ls_R_factor_all 0.0808
_refine_ls_R_factor_gt 0.0423
_refine_ls_shift/su_max 0.001
_refine_ls_shift/su_mean 0.000
_refine_ls_structure_factor_coef Fsqd
_refine_ls_weighting_details 'calc w=1/[\s^2^(Fo^2^)+(0.0408P)^2^+0.2975P] where P=(Fo^2^+2Fc^2^)/3'
_refine_ls_weighting_scheme calc
_refine_ls_wR_factor_gt 0.0911
_refine_ls_wR_factor_ref 0.1051
_reflns_number_gt 2447
_reflns_number_total 3794
_reflns_threshold_expression >2sigma(I)
_cod_data_source_file cg1010192_si_002.cif
_cod_data_source_block Compound_3a
_cod_depositor_comments
;
The following automatic conversions were performed:

'_chemical_melting_point' value '71-74' was changed to '72.5(15)' -
the average value was taken and precision was estimated.

Automatic conversion script
Id: cif_fix_values 1715 2011-07-08 13:25:40Z adriana 
;
_cod_database_code 4502105

loop_
_space_group_symop_operation_xyz
'x, y, z'
'-x, y+1/2, -z+1/2'
'-x, -y, -z'
'x, -y-1/2, z-1/2'

loop_
_atom_site_type_symbol
_atom_site_label
_atom_site_fract_x
_atom_site_fract_y
_atom_site_fract_z
_atom_site_U_iso_or_equiv
_atom_site_adp_type
_atom_site_calc_flag
_atom_site_refinement_flags
_atom_site_occupancy
S S1 0.39842(6) 0.71697(3) 0.32346(5) 0.04532(17) Uani d . 1
O O2 0.37475(17) 0.65787(7) 0.40220(13) 0.0554(4) Uani d . 1
C C3 0.5629(2) 0.69701(10) 0.26695(18) 0.0423(5) Uani d . 1
C C4 0.6487(3) 0.64122(12) 0.3152(2) 0.0534(6) Uani d . 1
H H4 0.6213 0.6139 0.3756 0.064 Uiso calc R 1
C C5 0.7772(3) 0.62633(14) 0.2722(2) 0.0666(7) Uani d . 1
H H5 0.8354 0.5884 0.3029 0.08 Uiso calc R 1
C C6 0.8183(3) 0.66784(15) 0.1840(3) 0.0718(8) Uani d . 1
H H6 0.9046 0.658 0.156 0.086 Uiso calc R 1
C C7 0.7323(3) 0.72352(15) 0.1376(2) 0.0694(7) Uani d . 1
H H7 0.7608 0.7514 0.0784 0.083 Uiso calc R 1
C C8 0.6042(3) 0.73840(12) 0.1779(2) 0.0562(6) Uani d . 1
H H8 0.5456 0.776 0.1457 0.067 Uiso calc R 1
C C9 0.2598(2) 0.71347(10) 0.16879(19) 0.0406(5) Uani d . 1
C C10 0.2459(3) 0.65704(11) 0.0914(2) 0.0502(6) Uani d . 1
H H10 0.3095 0.6203 0.1189 0.06 Uiso calc R 1
C C11 0.1374(3) 0.65559(12) -0.0263(2) 0.0565(6) Uani d . 1
H H11 0.1269 0.6177 -0.0785 0.068 Uiso calc R 1
C C12 0.0443(3) 0.71060(14) -0.0667(2) 0.0608(7) Uani d . 1
H H12 -0.029 0.7097 -0.1464 0.073 Uiso calc R 1
C C13 0.0590(3) 0.76645(13) 0.0099(2) 0.0617(7) Uani d . 1
H H13 -0.0034 0.8035 -0.0185 0.074 Uiso calc R 1
C C14 0.1663(3) 0.76820(11) 0.1291(2) 0.0513(6) Uani d . 1
H H14 0.1751 0.8058 0.1819 0.062 Uiso calc R 1
N N21 0.1675(2) 0.54786(10) 0.4213(2) 0.0539(5) Uani d . 1
H H21A 0.235(3) 0.5802(12) 0.416(2) 0.068(8) Uiso d . 1
H H21B 0.106(3) 0.5526(11) 0.476(2) 0.059(7) Uiso d . 1
C C22 0.1654(2) 0.49227(10) 0.35539(19) 0.0433(5) Uani d . 1
S S23 0.04081(9) 0.43038(3) 0.35617(7) 0.0746(3) Uani d . 1
C C24 0.2843(2) 0.48671(10) 0.27997(19) 0.0420(5) Uani d . 1
H H24 0.3367 0.5301 0.2857 0.05 Uiso calc R 1
C C25 0.2148(3) 0.47137(12) 0.1372(2) 0.0595(7) Uani d . 1
H H25A 0.1447 0.507 0.098 0.071 Uiso calc R 1
H H25B 0.1569 0.4299 0.1285 0.071 Uiso calc R 1
C C26 0.3407(4) 0.46488(14) 0.0669(2) 0.0780(9) Uani d . 1
H H26A 0.2947 0.4532 -0.023 0.094 Uiso calc R 1
H H26B 0.3921 0.5077 0.0688 0.094 Uiso calc R 1
C C27 0.4569(4) 0.41206(14) 0.1288(3) 0.0917(10) Uani d . 1
H H27A 0.4074 0.3685 0.1202 0.11 Uiso calc R 1
H H27B 0.5372 0.4104 0.0845 0.11 Uiso calc R 1
C C28 0.5263(3) 0.42724(14) 0.2697(3) 0.0838(9) Uani d . 1
H H28A 0.5847 0.4685 0.2777 0.101 Uiso calc R 1
H H28B 0.5963 0.3915 0.3084 0.101 Uiso calc R 1
C C29 0.4039(3) 0.43431(12) 0.3423(2) 0.0593(6) Uani d . 1
H H29A 0.4521 0.447 0.4313 0.071 Uiso calc R 1
H H29B 0.3538 0.3914 0.3433 0.071 Uiso calc R 1

loop_
_atom_site_aniso_label
_atom_site_aniso_U_11
_atom_site_aniso_U_22
_atom_site_aniso_U_33
_atom_site_aniso_U_12
_atom_site_aniso_U_13
_atom_site_aniso_U_23
S1 0.0495(3) 0.0438(3) 0.0439(3) -0.0055(3) 0.0146(2) -0.0040(2)
O2 0.0556(10) 0.0644(10) 0.0485(9) -0.0071(8) 0.0180(8) 0.0104(7)
C3 0.0374(12) 0.0469(12) 0.0401(11) -0.0101(10) 0.0062(9) -0.0049(9)
C4 0.0470(14) 0.0626(15) 0.0473(13) -0.0034(12) 0.0068(11) 0.0030(11)
C5 0.0490(16) 0.0784(18) 0.0665(16) 0.0105(13) 0.0051(13) -0.0073(14)
C6 0.0456(16) 0.108(2) 0.0650(17) -0.0109(16) 0.0198(13) -0.0175(16)
C7 0.0540(16) 0.094(2) 0.0636(16) -0.0191(16) 0.0213(13) 0.0060(15)
C8 0.0530(15) 0.0557(14) 0.0603(14) -0.0106(12) 0.0158(12) 0.0041(11)
C9 0.0387(12) 0.0390(12) 0.0464(11) -0.0029(10) 0.0151(9) 0.0011(9)
C10 0.0477(14) 0.0456(13) 0.0527(13) 0.0033(11) 0.0055(11) -0.0013(10)
C11 0.0531(15) 0.0636(16) 0.0504(14) -0.0088(13) 0.0097(12) -0.0072(12)
C12 0.0454(15) 0.0843(19) 0.0491(13) -0.0033(14) 0.0063(11) 0.0138(13)
C13 0.0498(15) 0.0634(17) 0.0725(17) 0.0128(13) 0.0173(13) 0.0226(13)
C14 0.0505(14) 0.0443(13) 0.0642(15) 0.0048(11) 0.0240(12) 0.0033(11)
N21 0.0545(13) 0.0512(13) 0.0665(13) -0.0106(10) 0.0346(11) -0.0139(10)
C22 0.0450(13) 0.0455(13) 0.0405(11) -0.0032(10) 0.0136(10) -0.0011(9)
S23 0.0889(5) 0.0706(5) 0.0820(5) -0.0402(4) 0.0538(4) -0.0264(4)
C24 0.0482(13) 0.0378(11) 0.0438(11) -0.0066(10) 0.0188(10) -0.0023(9)
C25 0.0777(18) 0.0578(15) 0.0464(13) -0.0098(13) 0.0224(13) -0.0024(11)
C26 0.121(3) 0.0713(18) 0.0591(16) -0.0089(18) 0.0540(17) -0.0080(13)
C27 0.132(3) 0.0583(17) 0.119(3) 0.0084(18) 0.094(2) -0.0052(17)
C28 0.077(2) 0.074(2) 0.115(3) 0.0209(16) 0.0522(19) 0.0065(17)
C29 0.0608(16) 0.0564(15) 0.0631(15) 0.0088(12) 0.0207(13) 0.0066(12)

loop_
_atom_type_symbol
_atom_type_description
_atom_type_scat_dispersion_real
_atom_type_scat_dispersion_imag
_atom_type_scat_source
C C 0.0033 0.0016 'International Tables Vol C Tables 4.2.6.8 and 6.1.1.4'
H H 0.0000 0.0000 'International Tables Vol C Tables 4.2.6.8 and 6.1.1.4'
N N 0.0061 0.0033 'International Tables Vol C Tables 4.2.6.8 and 6.1.1.4'
O O 0.0106 0.0060 'International Tables Vol C Tables 4.2.6.8 and 6.1.1.4'
S S 0.1246 0.1234 'International Tables Vol C Tables 4.2.6.8 and 6.1.1.4'

loop_
_geom_angle_atom_site_label_1
_geom_angle_atom_site_label_2
_geom_angle_atom_site_label_3
_geom_angle
O2 S1 C9 108.68(9)
O2 S1 C3 105.81(10)
C9 S1 C3 96.73(9)
C4 C3 C8 120.7(2)
C4 C3 S1 119.19(17)
C8 C3 S1 120.07(18)
C3 C4 C5 119.0(2)
C3 C4 H4 120.5
C5 C4 H4 120.5
C6 C5 C4 120.1(3)
C6 C5 H5 120.0
C4 C5 H5 120.0
C7 C6 C5 120.2(3)
C7 C6 H6 119.9
C5 C6 H6 119.9
C6 C7 C8 120.4(2)
C6 C7 H7 119.8
C8 C7 H7 119.8
C7 C8 C3 119.6(2)
C7 C8 H8 120.2
C3 C8 H8 120.2
C14 C9 C10 120.7(2)
C14 C9 S1 118.33(16)
C10 C9 S1 120.98(16)
C11 C10 C9 119.7(2)
C11 C10 H10 120.2
C9 C10 H10 120.2
C10 C11 C12 119.8(2)
C10 C11 H11 120.1
C12 C11 H11 120.1
C13 C12 C11 120.4(2)
C13 C12 H12 119.8
C11 C12 H12 119.8
C12 C13 C14 120.4(2)
C12 C13 H13 119.8
C14 C13 H13 119.8
C9 C14 C13 119.1(2)
C9 C14 H14 120.5
C13 C14 H14 120.5
C22 N21 H21A 119.1(15)
C22 N21 H21B 120.6(14)
H21A N21 H21B 120.(2)
N21 C22 C24 116.07(18)
N21 C22 S23 122.24(17)
C24 C22 S23 121.68(15)
C22 C24 C25 112.99(18)
C22 C24 C29 109.84(17)
C25 C24 C29 110.90(18)
C22 C24 H24 107.6
C25 C24 H24 107.6
C29 C24 H24 107.6
C24 C25 C26 110.5(2)
C24 C25 H25A 109.5
C26 C25 H25A 109.5
C24 C25 H25B 109.5
C26 C25 H25B 109.5
H25A C25 H25B 108.1
C27 C26 C25 111.4(2)
C27 C26 H26A 109.3
C25 C26 H26A 109.3
C27 C26 H26B 109.3
C25 C26 H26B 109.3
H26A C26 H26B 108.0
C28 C27 C26 110.8(2)
C28 C27 H27A 109.5
C26 C27 H27A 109.5
C28 C27 H27B 109.5
C26 C27 H27B 109.5
H27A C27 H27B 108.1
C27 C28 C29 111.6(2)
C27 C28 H28A 109.3
C29 C28 H28A 109.3
C27 C28 H28B 109.3
C29 C28 H28B 109.3
H28A C28 H28B 108.0
C28 C29 C24 111.6(2)
C28 C29 H29A 109.3
C24 C29 H29A 109.3
C28 C29 H29B 109.3
C24 C29 H29B 109.3
H29A C29 H29B 108.0

loop_
_geom_bond_atom_site_label_1
_geom_bond_atom_site_label_2
_geom_bond_distance
S1 O2 1.4979(15)
S1 C9 1.792(2)
S1 C3 1.796(2)
C3 C4 1.375(3)
C3 C8 1.387(3)
C4 C5 1.393(3)
C4 H4 0.93
C5 C6 1.380(4)
C5 H5 0.93
C6 C7 1.370(4)
C6 H6 0.93
C7 C8 1.373(3)
C7 H7 0.93
C8 H8 0.93
C9 C14 1.377(3)
C9 C10 1.383(3)
C10 C11 1.375(3)
C10 H10 0.93
C11 C12 1.381(3)
C11 H11 0.93
C12 C13 1.368(3)
C12 H12 0.93
C13 C14 1.383(3)
C13 H13 0.93
C14 H14 0.93
N21 C22 1.311(3)
N21 H21A 0.90(3)
N21 H21B 0.91(2)
C22 C24 1.514(3)
C22 S23 1.673(2)
C24 C25 1.521(3)
C24 C29 1.524(3)
C24 H24 0.98
C25 C26 1.531(3)
C25 H25A 0.97
C25 H25B 0.97
C26 C27 1.510(4)
C26 H26A 0.97
C26 H26B 0.97
C27 C28 1.503(4)
C27 H27A 0.97
C27 H27B 0.97
C28 C29 1.521(3)
C28 H28A 0.97
C28 H28B 0.97
C29 H29A 0.97
C29 H29B 0.97

loop_
_geom_hbond_atom_site_label_D
_geom_hbond_atom_site_label_H
_geom_hbond_atom_site_label_A
_geom_hbond_site_symmetry_A
_geom_hbond_distance_DH
_geom_hbond_distance_HA
_geom_hbond_distance_DA
_geom_hbond_angle_DHA
N21 H21A O2 . 0.90(3) 2.03(3) 2.928(3) 176.(2)
N21 H21B S23 3_566 0.91(2) 2.53(2) 3.442(2) 174.4(19)

loop_
_geom_torsion_atom_site_label_1
_geom_torsion_atom_site_label_2
_geom_torsion_atom_site_label_3
_geom_torsion_atom_site_label_4
_geom_torsion
O2 S1 C3 C4 -9.15(19)
C9 S1 C3 C4 -120.78(17)
O2 S1 C3 C8 172.28(17)
C9 S1 C3 C8 60.65(18)
C8 C3 C4 C5 -0.7(3)
S1 C3 C4 C5 -179.29(16)
C3 C4 C5 C6 1.0(3)
C4 C5 C6 C7 -0.6(4)
C5 C6 C7 C8 -0.2(4)
C6 C7 C8 C3 0.5(4)
C4 C3 C8 C7 0.0(3)
S1 C3 C8 C7 178.50(17)
O2 S1 C9 C14 124.86(17)
C3 S1 C9 C14 -125.91(17)
O2 S1 C9 C10 -54.58(19)
C3 S1 C9 C10 54.66(18)
C14 C9 C10 C11 0.0(3)
S1 C9 C10 C11 179.39(17)
C9 C10 C11 C12 0.5(3)
C10 C11 C12 C13 -0.1(4)
C11 C12 C13 C14 -0.7(4)
C10 C9 C14 C13 -0.8(3)
S1 C9 C14 C13 179.76(17)
C12 C13 C14 C9 1.2(3)
N21 C22 C24 C25 -125.7(2)
S23 C22 C24 C25 55.3(2)
N21 C22 C24 C29 109.9(2)
S23 C22 C24 C29 -69.1(2)
C22 C24 C25 C26 -178.79(18)
C29 C24 C25 C26 -55.0(2)
C24 C25 C26 C27 56.5(3)
C25 C26 C27 C28 -56.9(3)
C26 C27 C28 C29 55.9(3)
C27 C28 C29 C24 -55.2(3)
C22 C24 C29 C28 -179.8(2)
C25 C24 C29 C28 54.6(3)
